data_7152191
loop_
_publ_author_name
'Boobalan, Ramalingam'
'Chen, Chinpiao'
'Lee, Gene-Hsian'

_publ_section_title
;
 Camphor-based Schiff base ligand SBAIB: an enantioselective catalyst for
 addition of phenylacetylene to aldehydes.
;
_journal_issue 8
_journal_name_full 'Organic &amp; biomolecular chemistry'
_journal_page_first 1625
_journal_page_last 1638
_journal_paper_doi 10.1039/c1ob06683h
_journal_volume 10
_journal_year 2012
_chemical_absolute_configuration ad
_chemical_formula_sum 'C17 H23 N O2'
_chemical_formula_weight 273.36
_chemical_name_systematic
;
?
;
_space_group_IT_number 4
_symmetry_cell_setting monoclinic
_symmetry_space_group_name_Hall 'P 2yb'
_symmetry_space_group_name_H-M 'P 1 21 1'
_atom_sites_solution_hydrogens geom
_atom_sites_solution_primary direct
_atom_sites_solution_secondary difmap
_audit_creation_method SHELXL-97
_cell_angle_alpha 90.00
_cell_angle_beta 107.608(2)
_cell_angle_gamma 90.00
_cell_formula_units_Z 4
_cell_length_a 11.5434(8)
_cell_length_b 11.2906(8)
_cell_length_c 12.3029(9)
_cell_measurement_reflns_used 5424
_cell_measurement_temperature 295(2)
_cell_measurement_theta_max 22.86
_cell_measurement_theta_min 2.50
_cell_volume 1528.34(19)
_computing_cell_refinement 'Bruker SAINT'
_computing_data_collection 'Bruker SMART'
_computing_data_reduction 'Bruker SAINT'
_computing_molecular_graphics 'Bruker SHELXTL'
_computing_publication_material 'Bruker SHELXTL'
_computing_structure_refinement 'SHELXL-97 (Sheldrick, 1997)'
_computing_structure_solution 'SHELXS-97 (Sheldrick, 1990)'
_diffrn_ambient_temperature 295(2)
_diffrn_measured_fraction_theta_full 0.999
_diffrn_measured_fraction_theta_max 0.999
_diffrn_measurement_device_type 'BRUKER SMART APEXCCD area detector'
_diffrn_measurement_method 'omega scans'
_diffrn_radiation_monochromator graphite
_diffrn_radiation_source 'fine-focus sealed tube'
_diffrn_radiation_type MoK\a
_diffrn_radiation_wavelength 0.71073
_diffrn_reflns_av_R_equivalents 0.0258
_diffrn_reflns_av_sigmaI/netI 0.0459
_diffrn_reflns_limit_h_max 14
_diffrn_reflns_limit_h_min -14
_diffrn_reflns_limit_k_max 14
_diffrn_reflns_limit_k_min -14
_diffrn_reflns_limit_l_max 15
_diffrn_reflns_limit_l_min -15
_diffrn_reflns_number 13856
_diffrn_reflns_theta_full 27.50
_diffrn_reflns_theta_max 27.50
_diffrn_reflns_theta_min 1.85
_exptl_absorpt_coefficient_mu 0.077
_exptl_absorpt_correction_T_max 0.9698
_exptl_absorpt_correction_T_min 0.9552
_exptl_absorpt_correction_type multi-scan
_exptl_crystal_colour yellow
_exptl_crystal_density_diffrn 1.188
_exptl_crystal_density_meas ?
_exptl_crystal_density_method 'not measured'
_exptl_crystal_description block
_exptl_crystal_F_000 592
_exptl_crystal_size_max 0.60
_exptl_crystal_size_mid 0.50
_exptl_crystal_size_min 0.40
_refine_diff_density_max 0.156
_refine_diff_density_min -0.201
_refine_diff_density_rms 0.033
_refine_ls_abs_structure_details 'Flack H D (1983), Acta Cryst. A39, 876-881'
_refine_ls_abs_structure_Flack -0.4(10)
_refine_ls_extinction_coef 0.028(3)
_refine_ls_extinction_expression Fc^*^=kFc[1+0.001xFc^2^\l^3^/sin(2\q)]^-1/4^
_refine_ls_extinction_method SHELXL
_refine_ls_goodness_of_fit_ref 1.019
_refine_ls_hydrogen_treatment mixed
_refine_ls_matrix_type full
_refine_ls_number_parameters 384
_refine_ls_number_reflns 6994
_refine_ls_number_restraints 1
_refine_ls_restrained_S_all 1.019
_refine_ls_R_factor_all 0.0684
_refine_ls_R_factor_gt 0.0530
_refine_ls_shift/su_max 0.002
_refine_ls_shift/su_mean 0.000
_refine_ls_structure_factor_coef Fsqd
_refine_ls_weighting_details 'calc w=1/[\s^2^(Fo^2^)+(0.0819P)^2^+0.0234P] where P=(Fo^2^+2Fc^2^)/3'
_refine_ls_weighting_scheme calc
_refine_ls_wR_factor_gt 0.1313
_refine_ls_wR_factor_ref 0.1417
_reflns_number_gt 5451
_reflns_number_total 6994
_reflns_threshold_expression >2sigma(I)
_cod_data_source_file c1ob06683h.txt
_cod_data_source_block ic14652
_cod_depositor_comments
;
The following automatic conversions were performed:

'_symmetry_cell_setting' value 'Monoclinic' changed to 'monoclinic'
according to /home/saulius/struct/CIF-dictionaries/cif_core.dic
dictionary named 'cif_core.dic' version 2.4.1 from 2010-06-29.

Automatic conversion script
Id: cif_fix_values 1715 2011-07-08 13:25:40Z adriana 

The following automatic conversions were performed:

'_exptl_crystal_density_meas' value 'not_measured' was changed to '?'
- the value is perceived as not measured.

Automatic conversion script
Id: cif_fix_values 3008 2015-01-20 13:52:24Z robertas 
;
_cod_original_sg_symbol_H-M P2(1)
_cod_database_code 7152191

loop_
_symmetry_equiv_pos_as_xyz
'x, y, z'
'-x, y+1/2, -z'

loop_
_atom_site_label
_atom_site_type_symbol
_atom_site_fract_x
_atom_site_fract_y
_atom_site_fract_z
_atom_site_U_iso_or_equiv
_atom_site_adp_type
_atom_site_occupancy
_atom_site_symmetry_multiplicity
_atom_site_calc_flag
_atom_site_refinement_flags
O1 O 0.79413(15) 0.88676(16) 0.39065(13) 0.0635(4) Uani 1 1 d .
H1 H 0.810(2) 0.959(3) 0.412(2) 0.070(8) Uiso 1 1 d .
O2 O 0.63500(14) 0.64415(13) 0.54956(13) 0.0637(4) Uani 1 1 d .
N1 N 0.57659(16) 0.80868(17) 0.39766(15) 0.0539(4) Uani 1 1 d .
H1A H 0.614(2) 0.745(2) 0.428(2) 0.061(7) Uiso 1 1 d .
C1 C 0.72702(19) 0.82896(19) 0.18665(17) 0.0529(5) Uani 1 1 d .
C2 C 0.7043(2) 0.90102(18) 0.28521(17) 0.0547(5) Uani 1 1 d .
H2 H 0.6971 0.9852 0.2648 0.066 Uiso 1 1 calc R
C3 C 0.5774(2) 0.8536(2) 0.28810(17) 0.0562(5) Uani 1 1 d .
H3 H 0.5181 0.9181 0.2660 0.067 Uiso 1 1 calc R
C4 C 0.5473(2) 0.7609(2) 0.19319(18) 0.0626(6) Uani 1 1 d .
H4 H 0.4858 0.7030 0.1979 0.075 Uiso 1 1 calc R
C5 C 0.5138(2) 0.8327(3) 0.0816(2) 0.0805(7) Uani 1 1 d .
H5A H 0.4760 0.7828 0.0164 0.097 Uiso 1 1 calc R
H5B H 0.4591 0.8973 0.0838 0.097 Uiso 1 1 calc R
C6 C 0.6369(2) 0.8793(3) 0.07736(19) 0.0723(7) Uani 1 1 d .
H6A H 0.6385 0.9652 0.0776 0.087 Uiso 1 1 calc R
H6B H 0.6552 0.8508 0.0100 0.087 Uiso 1 1 calc R
C7 C 0.6709(2) 0.70655(19) 0.19705(17) 0.0541(5) Uani 1 1 d .
C8 C 0.6636(3) 0.6223(3) 0.0980(2) 0.0782(7) Uani 1 1 d .
H8A H 0.7439 0.5967 0.1013 0.117 Uiso 1 1 calc R
H8B H 0.6272 0.6626 0.0271 0.117 Uiso 1 1 calc R
H8C H 0.6151 0.5548 0.1032 0.117 Uiso 1 1 calc R
C9 C 0.7381(2) 0.6404(2) 0.30669(19) 0.0620(6) Uani 1 1 d .
H9A H 0.6891 0.5755 0.3176 0.093 Uiso 1 1 calc R
H9B H 0.7533 0.6936 0.3704 0.093 Uiso 1 1 calc R
H9C H 0.8139 0.6108 0.3008 0.093 Uiso 1 1 calc R
C10 C 0.8588(2) 0.8299(3) 0.1875(2) 0.0749(7) Uani 1 1 d .
H10A H 0.8858 0.9103 0.1869 0.112 Uiso 1 1 calc R
H10B H 0.8659 0.7894 0.1213 0.112 Uiso 1 1 calc R
H10C H 0.9081 0.7908 0.2550 0.112 Uiso 1 1 calc R
C11 C 0.51887(19) 0.8583(2) 0.46020(18) 0.0540(5) Uani 1 1 d .
H11 H 0.4788 0.9294 0.4357 0.065 Uiso 1 1 calc R
C12 C 0.51386(18) 0.8093(2) 0.56461(17) 0.0536(5) Uani 1 1 d .
C13 C 0.4440(2) 0.8676(3) 0.6241(2) 0.0745(7) Uani 1 1 d .
H13 H 0.4059 0.9387 0.5961 0.089 Uiso 1 1 calc R
C14 C 0.4312(3) 0.8212(3) 0.7224(2) 0.0866(9) Uani 1 1 d .
H14 H 0.3845 0.8597 0.7613 0.104 Uiso 1 1 calc R
C15 C 0.4890(3) 0.7165(3) 0.7624(2) 0.0817(8) Uani 1 1 d .
H15 H 0.4807 0.6848 0.8294 0.098 Uiso 1 1 calc R
C16 C 0.5585(2) 0.6567(2) 0.7076(2) 0.0699(6) Uani 1 1 d .
H16 H 0.5969 0.5867 0.7385 0.084 Uiso 1 1 calc R
C17 C 0.57217(19) 0.70082(19) 0.60444(17) 0.0546(5) Uani 1 1 d .
O3 O 0.88351(18) 0.65985(14) 0.64897(15) 0.0641(4) Uani 1 1 d .
H3A H 0.815(2) 0.643(2) 0.6213(19) 0.051(7) Uiso 1 1 d .
O4 O 1.13965(19) 0.60280(15) 0.54127(16) 0.0759(5) Uani 1 1 d .
N2 N 1.04397(17) 0.79304(16) 0.59094(14) 0.0528(4) Uani 1 1 d .
H2A H 1.065(2) 0.721(2) 0.6001(19) 0.054(6) Uiso 1 1 d .
C18 C 0.9327(2) 0.7779(2) 0.82808(18) 0.0603(5) Uani 1 1 d .
C19 C 0.88965(19) 0.77428(19) 0.69602(17) 0.0535(5) Uani 1 1 d .
H19 H 0.8096 0.8119 0.6679 0.064 Uiso 1 1 calc R
C20 C 0.98548(19) 0.85348(18) 0.66463(17) 0.0533(5) Uani 1 1 d .
H20 H 0.9451 0.9248 0.6257 0.064 Uiso 1 1 calc R
C21 C 1.0723(2) 0.8887(2) 0.78138(19) 0.0589(5) Uani 1 1 d .
H21 H 1.1530 0.9146 0.7802 0.071 Uiso 1 1 calc R
C22 C 1.0020(2) 0.9801(2) 0.8286(2) 0.0696(6) Uani 1 1 d .
H22A H 0.9651 1.0396 0.7717 0.083 Uiso 1 1 calc R
H22B H 1.0546 1.0190 0.8958 0.083 Uiso 1 1 calc R
C23 C 0.9049(2) 0.9051(2) 0.8583(2) 0.0702(6) Uani 1 1 d .
H23A H 0.8239 0.9291 0.8135 0.084 Uiso 1 1 calc R
H23B H 0.9119 0.9118 0.9386 0.084 Uiso 1 1 calc R
C24 C 1.0727(2) 0.7804(2) 0.85803(18) 0.0620(5) Uani 1 1 d .
C25 C 1.1389(3) 0.8061(4) 0.9849(2) 0.0962(9) Uani 1 1 d .
H25A H 1.2247 0.8127 0.9961 0.144 Uiso 1 1 calc R
H25B H 1.1241 0.7426 1.0308 0.144 Uiso 1 1 calc R
H25C H 1.1092 0.8790 1.0066 0.144 Uiso 1 1 calc R
C26 C 1.1300(3) 0.6687(3) 0.8268(2) 0.0749(7) Uani 1 1 d .
H26A H 1.0831 0.6426 0.7522 0.112 Uiso 1 1 calc R
H26B H 1.1313 0.6077 0.8814 0.112 Uiso 1 1 calc R
H26C H 1.2116 0.6857 0.8271 0.112 Uiso 1 1 calc R
C27 C 0.8783(3) 0.6805(3) 0.8822(3) 0.0928(9) Uani 1 1 d .
H27A H 0.9130 0.6837 0.9635 0.139 Uiso 1 1 calc R
H27B H 0.8955 0.6049 0.8548 0.139 Uiso 1 1 calc R
H27C H 0.7919 0.6913 0.8624 0.139 Uiso 1 1 calc R
C28 C 1.07790(19) 0.84360(19) 0.51202(16) 0.0529(5) Uani 1 1 d .
H28 H 1.0587 0.9231 0.4968 0.064 Uiso 1 1 calc R
C29 C 1.14277(18) 0.78521(19) 0.44716(16) 0.0500(4) Uani 1 1 d .
C30 C 1.1759(2) 0.8476(2) 0.36235(18) 0.0630(6) Uani 1 1 d .
H30 H 1.1523 0.9262 0.3474 0.076 Uiso 1 1 calc R
C31 C 1.2424(2) 0.7941(3) 0.3018(2) 0.0730(7) Uani 1 1 d .
H31 H 1.2639 0.8358 0.2456 0.088 Uiso 1 1 calc R
C32 C 1.2778(2) 0.6774(3) 0.3243(2) 0.0754(7) Uani 1 1 d .
H32 H 1.3237 0.6416 0.2830 0.090 Uiso 1 1 calc R
C33 C 1.2473(2) 0.6138(2) 0.4053(2) 0.0697(6) Uani 1 1 d .
H33 H 1.2742 0.5360 0.4194 0.084 Uiso 1 1 calc R
C34 C 1.1753(2) 0.6637(2) 0.46882(18) 0.0564(5) Uani 1 1 d .

loop_
_atom_site_aniso_label
_atom_site_aniso_U_11
_atom_site_aniso_U_22
_atom_site_aniso_U_33
_atom_site_aniso_U_23
_atom_site_aniso_U_13
_atom_site_aniso_U_12
O1 0.0758(10) 0.0538(9) 0.0570(9) -0.0032(7) 0.0145(7) -0.0077(8)
O2 0.0751(9) 0.0538(9) 0.0675(9) -0.0075(7) 0.0294(8) 0.0046(7)
N1 0.0596(10) 0.0566(10) 0.0521(9) 0.0029(8) 0.0266(8) 0.0091(8)
C1 0.0624(11) 0.0550(11) 0.0482(10) 0.0055(9) 0.0271(9) 0.0022(9)
C2 0.0716(13) 0.0428(10) 0.0548(11) 0.0038(9) 0.0265(9) 0.0029(9)
C3 0.0619(12) 0.0615(12) 0.0502(11) 0.0058(9) 0.0247(9) 0.0149(10)
C4 0.0600(12) 0.0808(15) 0.0516(11) -0.0072(11) 0.0239(9) -0.0073(11)
C5 0.0710(15) 0.116(2) 0.0527(12) -0.0003(14) 0.0164(10) 0.0146(15)
C6 0.0855(16) 0.0853(17) 0.0499(12) 0.0117(11) 0.0263(11) 0.0107(13)
C7 0.0629(12) 0.0569(12) 0.0491(11) -0.0058(9) 0.0268(9) -0.0045(9)
C8 0.1057(19) 0.0765(17) 0.0596(13) -0.0158(12) 0.0357(13) -0.0022(14)
C9 0.0861(15) 0.0486(11) 0.0612(12) 0.0001(9) 0.0373(11) 0.0055(10)
C10 0.0731(15) 0.0858(18) 0.0782(16) 0.0032(14) 0.0417(13) -0.0030(13)
C11 0.0576(11) 0.0547(11) 0.0547(11) -0.0049(9) 0.0243(9) 0.0062(9)
C12 0.0556(11) 0.0606(12) 0.0480(10) -0.0088(9) 0.0207(8) -0.0005(9)
C13 0.0862(16) 0.0880(18) 0.0579(13) -0.0066(13) 0.0347(12) 0.0211(14)
C14 0.099(2) 0.113(2) 0.0608(14) -0.0063(16) 0.0451(14) 0.0150(19)
C15 0.103(2) 0.101(2) 0.0497(13) -0.0072(13) 0.0354(13) -0.0172(17)
C16 0.0871(16) 0.0642(14) 0.0563(12) -0.0013(11) 0.0183(11) -0.0115(13)
C17 0.0578(11) 0.0546(12) 0.0528(11) -0.0105(9) 0.0192(9) -0.0127(9)
O3 0.0666(10) 0.0513(8) 0.0786(10) -0.0109(8) 0.0281(8) -0.0036(8)
O4 0.1158(13) 0.0514(8) 0.0808(11) 0.0145(8) 0.0602(10) 0.0197(9)
N2 0.0742(11) 0.0419(10) 0.0502(9) 0.0052(7) 0.0307(8) 0.0090(8)
C18 0.0746(14) 0.0613(13) 0.0540(11) 0.0018(10) 0.0332(10) -0.0018(11)
C19 0.0558(11) 0.0507(11) 0.0570(11) -0.0025(9) 0.0217(9) 0.0037(9)
C20 0.0688(12) 0.0446(10) 0.0534(11) 0.0017(9) 0.0289(9) 0.0092(9)
C21 0.0644(12) 0.0559(11) 0.0623(12) -0.0091(10) 0.0281(10) -0.0071(10)
C22 0.0907(17) 0.0584(14) 0.0650(14) -0.0152(11) 0.0316(12) -0.0003(12)
C23 0.0787(15) 0.0805(16) 0.0590(13) -0.0109(12) 0.0321(11) 0.0063(13)
C24 0.0676(13) 0.0717(14) 0.0480(11) 0.0002(10) 0.0194(9) 0.0055(11)
C25 0.100(2) 0.120(2) 0.0585(15) -0.0085(16) 0.0101(14) 0.015(2)
C26 0.0816(16) 0.0770(16) 0.0661(14) 0.0104(13) 0.0225(12) 0.0237(14)
C27 0.117(2) 0.098(2) 0.0801(17) 0.0130(16) 0.0554(16) -0.0165(19)
C28 0.0636(11) 0.0481(10) 0.0489(10) 0.0068(9) 0.0197(9) 0.0028(9)
C29 0.0572(11) 0.0542(11) 0.0411(9) 0.0022(8) 0.0187(8) -0.0024(9)
C30 0.0709(13) 0.0680(14) 0.0524(11) 0.0080(10) 0.0221(10) -0.0087(11)
C31 0.0749(14) 0.099(2) 0.0540(12) -0.0034(12) 0.0330(11) -0.0246(15)
C32 0.0734(15) 0.095(2) 0.0726(15) -0.0246(14) 0.0443(12) -0.0231(14)
C33 0.0740(14) 0.0655(14) 0.0807(16) -0.0158(12) 0.0400(13) -0.0026(11)
C34 0.0665(12) 0.0581(12) 0.0494(10) -0.0039(9) 0.0247(9) 0.0015(10)

loop_
_atom_type_symbol
_atom_type_description
_atom_type_scat_dispersion_real
_atom_type_scat_dispersion_imag
_atom_type_scat_source
C C 0.0033 0.0016 'International Tables Vol C Tables 4.2.6.8 and 6.1.1.4'
H H 0.0000 0.0000 'International Tables Vol C Tables 4.2.6.8 and 6.1.1.4'
N N 0.0061 0.0033 'International Tables Vol C Tables 4.2.6.8 and 6.1.1.4'
O O 0.0106 0.0060 'International Tables Vol C Tables 4.2.6.8 and 6.1.1.4'

loop_
_geom_angle_atom_site_label_1
_geom_angle_atom_site_label_2
_geom_angle_atom_site_label_3
_geom_angle
C11 N1 C3 123.76(19)
C10 C1 C6 114.51(18)
C10 C1 C2 113.44(19)
C6 C1 C2 105.10(18)
C10 C1 C7 116.70(19)
C6 C1 C7 102.29(19)
C2 C1 C7 103.31(15)
O1 C2 C1 114.25(18)
O1 C2 C3 111.94(17)
C1 C2 C3 102.65(17)
N1 C3 C4 114.17(19)
N1 C3 C2 114.26(18)
C4 C3 C2 102.39(16)
C3 C4 C5 105.0(2)
C3 C4 C7 104.76(17)
C5 C4 C7 102.59(18)
C6 C5 C4 103.05(19)
C5 C6 C1 103.44(19)
C8 C7 C9 106.9(2)
C8 C7 C4 113.3(2)
C9 C7 C4 116.01(17)
C8 C7 C1 114.42(17)
C9 C7 C1 113.28(17)
C4 C7 C1 92.77(17)
N1 C11 C12 122.8(2)
C13 C12 C17 120.9(2)
C13 C12 C11 118.4(2)
C17 C12 C11 120.54(18)
C14 C13 C12 120.9(3)
C13 C14 C15 118.5(2)
C16 C15 C14 122.7(3)
C15 C16 C17 120.5(3)
O2 C17 C12 121.96(19)
O2 C17 C16 121.6(2)
C12 C17 C16 116.5(2)
C28 N2 C20 124.58(18)
C27 C18 C23 115.2(2)
C27 C18 C24 116.8(2)
C23 C18 C24 101.79(19)
C27 C18 C19 113.4(2)
C23 C18 C19 104.64(19)
C24 C18 C19 103.37(16)
O3 C19 C18 114.53(18)
O3 C19 C20 112.06(16)
C18 C19 C20 102.61(17)
N2 C20 C21 114.21(18)
N2 C20 C19 112.54(17)
C21 C20 C19 103.20(16)
C22 C21 C20 104.96(19)
C22 C21 C24 101.92(17)
C20 C21 C24 104.29(18)
C21 C22 C23 103.13(19)
C22 C23 C18 103.70(18)
C26 C24 C25 106.9(2)
C26 C24 C21 114.97(18)
C25 C24 C21 112.2(2)
C26 C24 C18 115.2(2)
C25 C24 C18 114.0(2)
C21 C24 C18 93.40(17)
N2 C28 C29 123.67(19)
C30 C29 C28 119.71(19)
C30 C29 C34 120.4(2)
C28 C29 C34 119.87(18)
C31 C30 C29 120.6(2)
C30 C31 C32 119.6(2)
C33 C32 C31 121.7(2)
C32 C33 C34 121.3(2)
O4 C34 C33 122.2(2)
O4 C34 C29 121.46(19)
C33 C34 C29 116.4(2)

loop_
_geom_bond_atom_site_label_1
_geom_bond_atom_site_label_2
_geom_bond_distance
O1 C2 1.404(3)
O2 C17 1.299(3)
N1 C11 1.289(3)
N1 C3 1.443(3)
C1 C10 1.518(3)
C1 C6 1.538(3)
C1 C2 1.547(3)
C1 C7 1.548(3)
C2 C3 1.570(3)
C3 C4 1.527(3)
C4 C5 1.539(4)
C4 C7 1.541(3)
C5 C6 1.531(4)
C7 C8 1.528(3)
C7 C9 1.531(3)
C11 C12 1.416(3)
C12 C13 1.406(3)
C12 C17 1.412(3)
C13 C14 1.367(4)
C14 C15 1.374(4)
C15 C16 1.371(4)
C16 C17 1.416(3)
O3 C19 1.409(3)
O4 C34 1.287(3)
N2 C28 1.285(3)
N2 C20 1.454(3)
C18 C27 1.516(4)
C18 C23 1.542(4)
C18 C24 1.545(3)
C18 C19 1.549(3)
C19 C20 1.559(3)
C20 C21 1.535(3)
C21 C22 1.532(3)
C21 C24 1.544(3)
C22 C23 1.535(4)
C24 C26 1.525(4)
C24 C25 1.543(3)
C28 C29 1.412(3)
C29 C30 1.405(3)
C29 C34 1.426(3)
C30 C31 1.362(4)
C31 C32 1.383(5)
C32 C33 1.358(4)
C33 C34 1.418(3)

loop_
_geom_hbond_atom_site_label_D
_geom_hbond_atom_site_label_H
_geom_hbond_atom_site_label_A
_geom_hbond_distance_DH
_geom_hbond_distance_HA
_geom_hbond_distance_DA
_geom_hbond_angle_DHA
_geom_hbond_site_symmetry_A
O1 H1 O4 0.86(3) 1.76(3) 2.617(2) 173(3) 2_756
N1 H1A O2 0.86(3) 1.83(3) 2.576(3) 143(2) .
O3 H3A O2 0.78(2) 2.00(2) 2.763(3) 166(2) .
N2 H2A O4 0.85(3) 1.85(3) 2.572(2) 142(2) .
